data_9010432
loop_
_publ_author_name
'Post, J. E.'
'Heaney, P. J.'

_publ_section_title
;
 Synchotron powder X-ray diffraction study of the structure and dehydration
 behavior of palygorskite
 Sample: T = 300 K
;
_journal_name_full 'American Mineralogist'
_journal_page_first 667
_journal_page_last 675
_journal_paper_doi 10.2138/am.2008.2590
_journal_volume 93
_journal_year 2008
_chemical_compound_source 'Yulu River, Korea'
_chemical_formula_sum 'Al2.2 H22 Mg2.14 O30 Si7.8'
_chemical_name_mineral Palygorskite
_space_group_IT_number 12
_symmetry_space_group_name_Hall '-C 2y'
_symmetry_space_group_name_H-M 'C 1 2/m 1'
_cell_angle_alpha 90
_cell_angle_beta 107.560
_cell_angle_gamma 90
_cell_formula_units_Z 2
_cell_length_a 13.2858
_cell_length_b 17.8476
_cell_length_c 5.2419
_cell_volume 1185.038
_database_code_amcsd 0004564
_diffrn_ambient_temperature 300
_exptl_crystal_density_diffrn 2.333
_cod_original_formula_sum 'Al2.2 Mg2.14 Si7.8 O30 H22'
_cod_database_code 9010432

loop_
_space_group_symop_operation_xyz
x,y,z
1/2+x,1/2+y,z
x,-y,z
1/2+x,1/2-y,z
-x,y,-z
1/2-x,1/2+y,-z
-x,-y,-z
1/2-x,1/2-y,-z

loop_
_atom_site_label
_atom_site_fract_x
_atom_site_fract_y
_atom_site_fract_z
_atom_site_occupancy
_atom_site_U_iso_or_equiv
_atom_site_type_symbol
_atom_site_attached_hydrogens
AlM1 0.00000 0.08040 0.50000 1.00000 0.00500 Al 0
MgM2 0.00000 0.16810 0.00000 1.00000 0.00500 Mg 0
MgM3 0.00000 0.00000 0.00000 0.14000 0.00500 Mg 0
Si1 0.21400 0.08450 0.97200 0.97500 0.01000 Si 0
Al1 0.21400 0.08450 0.97200 0.02500 0.01000 Al 0
Si2 0.20810 0.16400 0.47600 0.97500 0.01000 Si 0
Al2 0.20810 0.16400 0.47600 0.02500 0.01000 Al 0
O1 0.06670 0.00000 0.41300 1.00000 0.01000 O 0
O2 0.08380 0.08830 0.85300 1.00000 0.01000 O 0
O3 0.08000 0.15860 0.38800 1.00000 0.01000 O 0
Wat4 0.10270 0.25280 0.91600 1.00000 0.01000 O 2
O5 0.25000 0.25000 0.50000 1.00000 0.01000 O 0
O6 0.25200 0.00000 0.00400 1.00000 0.01000 O 0
O7 0.25700 0.12640 0.26000 1.00000 0.01000 O 0
O8 0.26610 0.12320 0.76100 1.00000 0.01000 O 0
Wat1 0.45000 0.00000 0.69700 1.00000 0.12000 O 2
Wat2 0.47200 0.14870 0.55100 0.50000 0.05000 O 2
H 0.13000 0.00000 0.42000 1.00000 0.01500 H 0

loop_
_cod_changelog_entry_id
_cod_changelog_entry_author
_cod_changelog_entry_date
_cod_changelog_entry_text
1
;cod-tools version 3.8.0
Id: cif_guess_AMCSD_atom_types 9581 2023-05-17 12:35:41Z saulius
;
2023-05-18T11:40:59+03:00
;Derived atom types and hydrogen counts
from atom names that follow the AMCSD naming convention
(Wat == water, O-H == hydroxyl).
;

loop_
_cod_related_entry_id
_cod_related_entry_database
_cod_related_entry_code
1 AMCSD 0004564
